data_7024473
loop_
_publ_author_name
'Karnahl, Michael'
'Tschierlei, Stefanie'
'Kuhnt, Christian'
'Dietzek, Benjamin'
'Schmitt, Michael'
'Popp, J\"urgen'
'Schwalbe, Matthias'
'Krieck, Sven'
'G\"orls, Helmar'
'Heinemann, Frank W.'
'Rau, Sven'

_publ_section_title
;
 Synthesis and characterization of regioselective substituted
 tetrapyridophenazine ligands and their Ru(II) complexes.
;
_journal_issue 9
_journal_name_full 'Dalton transactions (Cambridge, England : 2003)'
_journal_page_first 2359
_journal_page_last 2370
_journal_paper_doi 10.1039/b917484b
_journal_volume 39
_journal_year 2010
_chemical_formula_moiety 'C49.94 H55.88 Br2 N6 O3 Ru, 2(F6 P)'
_chemical_formula_sum 'C49.94 H55.88 Br2 F12 N6 O3 P2 Ru'
_chemical_formula_weight 1338.99
_chemical_name_systematic
;
?
;
_space_group_IT_number 2
_symmetry_cell_setting triclinic
_symmetry_space_group_name_Hall '-P 1'
_symmetry_space_group_name_H-M 'P -1'
_atom_sites_solution_hydrogens geom
_atom_sites_solution_primary direct
_atom_sites_solution_secondary difmap
_audit_creation_method SHELXL-97
_cell_angle_alpha 72.255(7)
_cell_angle_beta 87.076(5)
_cell_angle_gamma 71.488(7)
_cell_formula_units_Z 2
_cell_length_a 11.2440(7)
_cell_length_b 16.7226(17)
_cell_length_c 16.7455(14)
_cell_measurement_reflns_used 113
_cell_measurement_temperature 150(2)
_cell_measurement_theta_max 20.00
_cell_measurement_theta_min 6.00
_cell_volume 2840.0(4)
_computing_cell_refinement 'EVALCCD (Duisenberg, 2003)'
_computing_data_collection 'COLLECT (Bruker-Nonius, 2002)'
_computing_data_reduction 'EVALCCD (Duisenberg, 2003)'
_computing_molecular_graphics 'SHELXTL 6.12 (Bruker AXS, 2002)'
_computing_publication_material 'SHELXTL 6.12 (Bruker AXS, 2002)'
_computing_structure_refinement 'SHELXTL 6.12 (Bruker AXS, 2002)'
_computing_structure_solution 'SHELXTL 6.12 (Bruker AXS, 2002)'
_diffrn_ambient_temperature 150(2)
_diffrn_detector_area_resol_mean 9
_diffrn_measured_fraction_theta_full 0.998
_diffrn_measured_fraction_theta_max 0.998
_diffrn_measurement_device_type 'Bruker-Nonius KappaCCD'
_diffrn_measurement_method
;
\w-rotations with 2.00 \% and 120 sec per frame
;
_diffrn_radiation_monochromator graphite
_diffrn_radiation_source 'fine-focus sealed tube'
_diffrn_radiation_type MoK\a
_diffrn_radiation_wavelength 0.71073
_diffrn_reflns_av_R_equivalents 0.1129
_diffrn_reflns_av_sigmaI/netI 0.0751
_diffrn_reflns_limit_h_max 13
_diffrn_reflns_limit_h_min -13
_diffrn_reflns_limit_k_max 20
_diffrn_reflns_limit_k_min -20
_diffrn_reflns_limit_l_max 20
_diffrn_reflns_limit_l_min -20
_diffrn_reflns_number 66504
_diffrn_reflns_theta_full 25.68
_diffrn_reflns_theta_max 25.68
_diffrn_reflns_theta_min 3.23
_exptl_absorpt_coefficient_mu 1.824
_exptl_absorpt_correction_T_max 0.880
_exptl_absorpt_correction_T_min 0.666
_exptl_absorpt_correction_type multi-scan
_exptl_absorpt_process_details 'SADABS, Bruker-AXS, 2002'
_exptl_crystal_colour red
_exptl_crystal_density_diffrn 1.566
_exptl_crystal_density_method 'not measured'
_exptl_crystal_description irregular
_exptl_crystal_F_000 1347
_exptl_crystal_size_max 0.23
_exptl_crystal_size_mid 0.14
_exptl_crystal_size_min 0.07
_refine_diff_density_max 1.601
_refine_diff_density_min -1.229
_refine_diff_density_rms 0.148
_refine_ls_extinction_method none
_refine_ls_goodness_of_fit_ref 1.110
_refine_ls_hydrogen_treatment constr
_refine_ls_matrix_type full
_refine_ls_number_parameters 856
_refine_ls_number_reflns 10765
_refine_ls_number_restraints 558
_refine_ls_restrained_S_all 1.114
_refine_ls_R_factor_all 0.1357
_refine_ls_R_factor_gt 0.0893
_refine_ls_shift/su_max 0.004
_refine_ls_shift/su_mean 0.000
_refine_ls_structure_factor_coef Fsqd
_refine_ls_weighting_details 'calc w=1/[\s^2^(Fo^2^)+(0.0915P)^2^+24.1781P] where P=(Fo^2^+2Fc^2^)/3'
_refine_ls_weighting_scheme calc
_refine_ls_wR_factor_gt 0.2233
_refine_ls_wR_factor_ref 0.2500
_reflns_number_gt 7198
_reflns_number_total 10765
_reflns_threshold_expression >2sigma(I)
_cod_data_source_file b917484b.txt
_cod_data_source_block mk0801
_cod_original_sg_symbol_Hall -P1
_cod_original_sg_symbol_H-M P-1
_cod_database_code 7024473

loop_
_symmetry_equiv_pos_as_xyz
'x, y, z'
'-x, -y, -z'

loop_
_atom_site_label
_atom_site_type_symbol
_atom_site_fract_x
_atom_site_fract_y
_atom_site_fract_z
_atom_site_U_iso_or_equiv
_atom_site_adp_type
_atom_site_occupancy
_atom_site_symmetry_multiplicity
_atom_site_calc_flag
_atom_site_refinement_flags
_atom_site_disorder_assembly
_atom_site_disorder_group
Ru1 Ru 0.08495(6) 0.31854(4) 0.30338(4) 0.0283(2) Uani 1 1 d . . .
Br1 Br 0.21632(15) 0.48137(12) -0.03674(8) 0.0891(5) Uani 1 1 d . . .
Br2 Br -0.19174(13) 0.48325(10) 0.54874(9) 0.0807(5) Uani 1 1 d . . .
N1 N 0.0855(7) 0.4231(5) 0.2003(5) 0.0410(18) Uani 1 1 d . . .
N2 N 0.2368(6) 0.3181(5) 0.3676(4) 0.0335(16) Uani 1 1 d . . .
N3 N 0.0847(6) 0.2254(4) 0.4161(4) 0.0283(14) Uani 1 1 d . . .
N4 N 0.1818(6) 0.2187(5) 0.2554(4) 0.0313(15) Uani 1 1 d . . .
N5 N -0.0561(6) 0.3020(4) 0.2428(4) 0.0311(15) Uani 1 1 d . . .
N10 N -0.0211(7) 0.4244(5) 0.3426(5) 0.0386(17) Uani 1 1 d . . .
C1 C 0.0205(10) 0.5042(6) 0.2063(7) 0.052(3) Uani 1 1 d . E .
C2 C 0.1415(10) 0.4181(7) 0.1271(6) 0.047(2) Uani 1 1 d . . .
H2A H 0.1874 0.3618 0.1214 0.056 Uiso 1 1 calc R . .
C3 C 0.1322(12) 0.4956(9) 0.0595(7) 0.062(3) Uani 1 1 d . . .
C4 C 0.0685(16) 0.5762(9) 0.0680(9) 0.090(5) Uani 1 1 d . E .
H4A H 0.0651 0.6285 0.0236 0.108 Uiso 1 1 calc R . .
C7 C -0.1502(14) 0.5760(9) 0.3848(10) 0.085(4) Uani 1 1 d . E .
H7A H -0.1984 0.6279 0.3981 0.102 Uiso 1 1 calc R . .
C8 C -0.1303(10) 0.4962(7) 0.4423(7) 0.056(3) Uani 1 1 d . . .
C9 C -0.0700(8) 0.4213(6) 0.4178(6) 0.043(2) Uani 1 1 d . . .
H9A H -0.0631 0.3649 0.4565 0.051 Uiso 1 1 calc R . .
C10 C -0.0368(11) 0.5041(7) 0.2878(7) 0.056(3) Uani 1 1 d . E .
C11 C 0.0068(14) 0.5825(8) 0.1435(9) 0.080(4) Uani 1 1 d . . .
C12 C -0.1005(15) 0.5832(7) 0.3056(9) 0.083(4) Uani 1 1 d . . .
C13 C 0.3183(9) 0.3638(6) 0.3352(6) 0.044(2) Uani 1 1 d . . .
H13A H 0.3028 0.4027 0.2793 0.053 Uiso 1 1 calc R . .
C14 C 0.4231(9) 0.3554(7) 0.3811(6) 0.044(2) Uani 1 1 d . . .
H14A H 0.4780 0.3881 0.3562 0.052 Uiso 1 1 calc R . .
C15 C 0.4484(8) 0.2999(6) 0.4626(7) 0.044(2) Uani 1 1 d . A .
C16 C 0.3629(8) 0.2554(6) 0.4960(6) 0.0355(19) Uani 1 1 d . . .
H16A H 0.3755 0.2181 0.5525 0.043 Uiso 1 1 calc R . .
C17 C 0.2593(7) 0.2646(5) 0.4480(5) 0.0292(17) Uani 1 1 d . . .
C18 C 0.1724(7) 0.2130(5) 0.4767(5) 0.0310(18) Uani 1 1 d . . .
C19 C 0.1779(8) 0.1557(6) 0.5563(5) 0.037(2) Uani 1 1 d . . .
H19A H 0.2366 0.1512 0.5976 0.044 Uiso 1 1 calc R . .
C20 C 0.0979(9) 0.1041(6) 0.5768(6) 0.043(2) Uani 1 1 d . . .
C21 C 0.0106(8) 0.1168(6) 0.5148(6) 0.042(2) Uani 1 1 d . . .
H21A H -0.0471 0.0843 0.5267 0.051 Uiso 1 1 calc R . .
C22 C 0.0065(8) 0.1762(6) 0.4356(6) 0.039(2) Uani 1 1 d . . .
H22A H -0.0529 0.1825 0.3940 0.047 Uiso 1 1 calc R . .
C23 C 0.5664(10) 0.2884(8) 0.5122(8) 0.059(3) Uani 1 1 d D . .
C24 C 0.6816(17) 0.2661(15) 0.4621(13) 0.091(6) Uani 0.786(13) 1 d PU A 1
H24A H 0.6650 0.3065 0.4046 0.136 Uiso 0.786(13) 1 calc PR A 1
H24B H 0.7017 0.2050 0.4610 0.136 Uiso 0.786(13) 1 calc PR A 1
H24C H 0.7527 0.2724 0.4884 0.136 Uiso 0.786(13) 1 calc PR A 1
C25 C 0.5776(15) 0.2229(11) 0.6001(10) 0.067(4) Uani 0.786(13) 1 d PDU A 1
H25A H 0.5046 0.2445 0.6313 0.101 Uiso 0.786(13) 1 calc PR A 1
H25B H 0.6544 0.2171 0.6297 0.101 Uiso 0.786(13) 1 calc PR A 1
H25C H 0.5811 0.1651 0.5958 0.101 Uiso 0.786(13) 1 calc PR A 1
C26 C 0.5493(15) 0.3829(10) 0.5232(11) 0.069(4) Uani 0.786(13) 1 d PU A 1
H26A H 0.5462 0.4261 0.4679 0.103 Uiso 0.786(13) 1 calc PR A 1
H26B H 0.6203 0.3786 0.5576 0.103 Uiso 0.786(13) 1 calc PR A 1
H26C H 0.4710 0.4018 0.5508 0.103 Uiso 0.786(13) 1 calc PR A 1
C24A C 0.667(7) 0.330(6) 0.466(5) 0.090(8) Uani 0.214(13) 1 d PU A 2
H24D H 0.6388 0.3938 0.4595 0.136 Uiso 0.214(13) 1 calc PR A 2
H24E H 0.6782 0.3214 0.4105 0.136 Uiso 0.214(13) 1 calc PR A 2
H24F H 0.7470 0.3017 0.4990 0.136 Uiso 0.214(13) 1 calc PR A 2
C25A C 0.636(5) 0.1884(14) 0.542(4) 0.070(7) Uani 0.214(13) 1 d PDU A 2
H25D H 0.6254 0.1623 0.4991 0.105 Uiso 0.214(13) 1 calc PR A 2
H25E H 0.6003 0.1612 0.5943 0.105 Uiso 0.214(13) 1 calc PR A 2
H25F H 0.7250 0.1780 0.5527 0.105 Uiso 0.214(13) 1 calc PR A 2
C26A C 0.531(6) 0.304(4) 0.596(4) 0.069(5) Uani 0.214(13) 1 d PU A 2
H26D H 0.4559 0.3560 0.5877 0.104 Uiso 0.214(13) 1 calc PR A 2
H26E H 0.6006 0.3147 0.6196 0.104 Uiso 0.214(13) 1 calc PR A 2
H26F H 0.5144 0.2521 0.6343 0.104 Uiso 0.214(13) 1 calc PR A 2
C27 C 0.1088(12) 0.0332(9) 0.6638(8) 0.070(3) Uani 1 1 d . . .
C28 C 0.1795(17) -0.0570(8) 0.6497(9) 0.097(5) Uani 1 1 d . . .
H28A H 0.1775 -0.1051 0.7004 0.146 Uiso 1 1 calc R . .
H28B H 0.2669 -0.0604 0.6377 0.146 Uiso 1 1 calc R . .
H28C H 0.1388 -0.0626 0.6022 0.146 Uiso 1 1 calc R . .
C29 C 0.1852(15) 0.0441(9) 0.7266(7) 0.084(4) Uani 1 1 d . . .
H29A H 0.1439 0.1010 0.7367 0.126 Uiso 1 1 calc R . .
H29B H 0.2686 0.0426 0.7055 0.126 Uiso 1 1 calc R . .
H29C H 0.1938 -0.0040 0.7792 0.126 Uiso 1 1 calc R . .
C30 C -0.0086(18) 0.0291(17) 0.6986(10) 0.161(10) Uani 1 1 d . . .
H30A H -0.0551 0.0858 0.7078 0.241 Uiso 1 1 calc R . .
H30B H 0.0065 -0.0183 0.7523 0.241 Uiso 1 1 calc R . .
H30C H -0.0579 0.0170 0.6597 0.241 Uiso 1 1 calc R . .
C31 C 0.3067(8) 0.1727(6) 0.2706(6) 0.041(2) Uani 1 1 d . . .
H31A H 0.3540 0.1886 0.3051 0.049 Uiso 1 1 calc R . .
C32 C 0.3675(8) 0.1053(6) 0.2392(6) 0.043(2) Uani 1 1 d . . .
H32A H 0.4543 0.0748 0.2533 0.052 Uiso 1 1 calc R . .
C33 C 0.3040(9) 0.0810(7) 0.1869(6) 0.046(2) Uani 1 1 d . . .
C34 C 0.1755(8) 0.1279(6) 0.1699(6) 0.041(2) Uani 1 1 d . . .
H34A H 0.1279 0.1138 0.1341 0.050 Uiso 1 1 calc R . .
C35 C 0.1173(8) 0.1952(5) 0.2056(5) 0.0307(18) Uani 1 1 d . . .
C36 C -0.0197(8) 0.2444(5) 0.1966(5) 0.0319(18) Uani 1 1 d . . .
C37 C -0.1079(9) 0.2334(6) 0.1482(6) 0.040(2) Uani 1 1 d . . .
H37A H -0.0805 0.1936 0.1160 0.048 Uiso 1 1 calc R . .
C38 C -0.2345(9) 0.2797(6) 0.1467(6) 0.043(2) Uani 1 1 d . B .
C39 C -0.2695(8) 0.3359(6) 0.1960(6) 0.044(2) Uani 1 1 d . . .
H39A H -0.3558 0.3673 0.1981 0.053 Uiso 1 1 calc R . .
C40 C -0.1808(8) 0.3469(7) 0.2419(5) 0.042(2) Uani 1 1 d . . .
H40A H -0.2075 0.3869 0.2740 0.050 Uiso 1 1 calc R . .
C41 C 0.3684(11) 0.0065(8) 0.1476(9) 0.068(3) Uani 1 1 d . . .
C42 C 0.5093(12) -0.0330(13) 0.1708(13) 0.122(7) Uani 1 1 d . . .
H42A H 0.5489 0.0135 0.1504 0.183 Uiso 1 1 calc R . .
H42B H 0.5466 -0.0799 0.1449 0.183 Uiso 1 1 calc R . .
H42C H 0.5226 -0.0578 0.2320 0.183 Uiso 1 1 calc R . .
C43 C 0.3461(14) 0.0444(12) 0.0513(9) 0.102(5) Uani 1 1 d . . .
H43A H 0.3861 0.0904 0.0298 0.152 Uiso 1 1 calc R . .
H43B H 0.2557 0.0699 0.0370 0.152 Uiso 1 1 calc R . .
H43C H 0.3823 -0.0032 0.0260 0.152 Uiso 1 1 calc R . .
C44 C 0.3063(12) -0.0643(8) 0.1786(11) 0.086(5) Uani 1 1 d . . .
H44A H 0.2150 -0.0373 0.1693 0.129 Uiso 1 1 calc R . .
H44B H 0.3274 -0.0940 0.2387 0.129 Uiso 1 1 calc R . .
H44C H 0.3361 -0.1078 0.1478 0.129 Uiso 1 1 calc R . .
C45 C -0.3333(11) 0.2706(8) 0.0933(8) 0.070(4) Uani 1 1 d . . .
C46 C -0.2833(18) 0.2023(13) 0.0490(13) 0.075(4) Uani 0.698(13) 1 d PU B 1
H46A H -0.2458 0.1442 0.0903 0.112 Uiso 0.698(13) 1 calc PR B 1
H46B H -0.2193 0.2176 0.0109 0.112 Uiso 0.698(13) 1 calc PR B 1
H46C H -0.3520 0.2003 0.0166 0.112 Uiso 0.698(13) 1 calc PR B 1
C47 C -0.396(2) 0.3611(14) 0.0312(14) 0.081(4) Uani 0.698(13) 1 d PU B 1
H47A H -0.4277 0.4048 0.0616 0.121 Uiso 0.698(13) 1 calc PR B 1
H47B H -0.4665 0.3587 0.0007 0.121 Uiso 0.698(13) 1 calc PR B 1
H47C H -0.3353 0.3783 -0.0087 0.121 Uiso 0.698(13) 1 calc PR B 1
C48 C -0.4365(18) 0.2433(14) 0.1546(13) 0.082(4) Uani 0.698(13) 1 d PU B 1
H48A H -0.4641 0.2835 0.1889 0.123 Uiso 0.698(13) 1 calc PR B 1
H48B H -0.4004 0.1825 0.1913 0.123 Uiso 0.698(13) 1 calc PR B 1
H48C H -0.5086 0.2473 0.1214 0.123 Uiso 0.698(13) 1 calc PR B 1
C46A C -0.322(4) 0.172(3) 0.120(3) 0.077(5) Uani 0.302(13) 1 d PU B 2
H46D H -0.3247 0.1497 0.1807 0.116 Uiso 0.302(13) 1 calc PR B 2
H46E H -0.2417 0.1387 0.1019 0.116 Uiso 0.302(13) 1 calc PR B 2
H46F H -0.3912 0.1644 0.0929 0.116 Uiso 0.302(13) 1 calc PR B 2
C47A C -0.282(4) 0.292(3) -0.003(3) 0.078(5) Uani 0.302(13) 1 d PU B 2
H47D H -0.3077 0.3560 -0.0300 0.118 Uiso 0.302(13) 1 calc PR B 2
H47E H -0.3181 0.2646 -0.0357 0.118 Uiso 0.302(13) 1 calc PR B 2
H47F H -0.1903 0.2674 -0.0004 0.118 Uiso 0.302(13) 1 calc PR B 2
C48A C -0.452(5) 0.342(3) 0.081(3) 0.085(6) Uani 0.302(13) 1 d PU B 2
H48D H -0.4833 0.3470 0.1351 0.128 Uiso 0.302(13) 1 calc PR B 2
H48E H -0.5137 0.3281 0.0516 0.128 Uiso 0.302(13) 1 calc PR B 2
H48F H -0.4407 0.3973 0.0466 0.128 Uiso 0.302(13) 1 calc PR B 2
P1 P 0.5000 0.0000 0.5000 0.0646(12) Uani 1 2 d SD . .
F11 F 0.4587(7) 0.0431(4) 0.5745(4) 0.075(2) Uani 1 1 d D . .
F12 F 0.4926(8) -0.0926(4) 0.5601(5) 0.087(2) Uani 1 1 d D . .
F13 F 0.6428(7) -0.0293(5) 0.5310(5) 0.085(2) Uani 1 1 d D . .
P2 P 0.0000 0.0000 0.0000 0.122(3) Uani 1 2 d SD . .
F21 F 0.023(3) 0.0740(17) 0.036(2) 0.096(6) Uani 0.51(4) 1 d PDU C 1
F21A F -0.002(3) 0.045(2) 0.072(2) 0.099(7) Uani 0.49(4) 1 d PDU C 2
F22 F 0.1251(18) -0.069(2) 0.044(3) 0.207(8) Uani 0.51(4) 1 d PDU C 1
F22A F 0.121(2) -0.073(3) 0.038(3) 0.208(8) Uani 0.49(4) 1 d PDU C 2
F23 F -0.080(2) -0.0498(14) 0.0746(13) 0.308(11) Uani 1 1 d DU C .
P3 P -0.4401(8) 0.5808(5) 0.2356(5) 0.1156(19) Uani 0.751(6) 1 d PDU D 1
F31 F -0.5708(14) 0.5839(10) 0.2897(9) 0.129(3) Uani 0.751(6) 1 d PDU D 1
F32 F -0.3073(13) 0.5703(9) 0.1908(8) 0.122(3) Uani 0.751(6) 1 d PDU D 1
F33 F -0.3706(13) 0.4968(9) 0.3102(9) 0.121(4) Uani 0.751(6) 1 d PDU D 1
F34 F -0.4107(13) 0.6448(9) 0.2767(9) 0.125(4) Uani 0.751(6) 1 d PDU D 1
F35 F -0.5157(14) 0.6664(10) 0.1615(9) 0.136(4) Uani 0.751(6) 1 d PDU D 1
F36 F -0.4735(15) 0.5134(10) 0.1964(10) 0.133(3) Uani 0.751(6) 1 d PDU D 1
P3A P -0.534(2) 0.5615(13) 0.2268(13) 0.122(3) Uani 0.249(6) 1 d PDU D 2
F31A F -0.569(3) 0.481(2) 0.201(2) 0.124(5) Uani 0.249(6) 1 d PDU D 2
F32A F -0.520(4) 0.646(2) 0.247(2) 0.127(4) Uani 0.249(6) 1 d PDU D 2
F33A F -0.644(3) 0.629(2) 0.163(2) 0.138(6) Uani 0.249(6) 1 d PDU D 2
F34A F -0.434(3) 0.561(2) 0.1576(19) 0.120(4) Uani 0.249(6) 1 d PDU D 2
F35A F -0.421(3) 0.488(2) 0.290(2) 0.121(4) Uani 0.249(6) 1 d PDU D 2
F36A F -0.638(3) 0.550(2) 0.295(2) 0.127(5) Uani 0.249(6) 1 d PDU D 2
O100 O 0.127(2) 0.6337(15) 0.2564(14) 0.135(7) Uani 0.646(13) 1 d PU E 1
C101 C 0.003(2) 0.7392(17) 0.1345(16) 0.093(7) Uani 0.646(13) 1 d PU E 1
H10A H 0.0488 0.7347 0.0832 0.111 Uiso 0.646(13) 1 calc PR E 1
H10B H -0.0488 0.8016 0.1261 0.111 Uiso 0.646(13) 1 calc PR E 1
C102 C 0.095(3) 0.704(2) 0.213(2) 0.133(11) Uani 0.646(13) 1 d PU E 1
C103 C 0.1818(9) 0.7606(6) 0.2100(6) 0.138(11) Uani 0.646(13) 1 d PU E 1
H10C H 0.1493 0.8178 0.1664 0.206 Uiso 0.646(13) 1 calc PR E 1
H10D H 0.2668 0.7294 0.1973 0.206 Uiso 0.646(13) 1 calc PR E 1
H10E H 0.1842 0.7704 0.2646 0.206 Uiso 0.646(13) 1 calc PR E 1
C5 C -0.0812(9) 0.6750(6) 0.1581(6) 0.118(6) Uani 0.646(13) 1 d PRU E 1
C6 C -0.1054(9) 0.6686(6) 0.2324(6) 0.121(6) Uani 0.646(13) 1 d PRU E 1
O1 O -0.1740(9) 0.7232(6) 0.0931(6) 0.134(6) Uani 0.646(13) 1 d PRU E 1
H1 H -0.1428 0.7212 0.0468 0.201 Uiso 0.646(13) 1 calc PR E 1
O3 O -0.2178(9) 0.7520(6) 0.2531(6) 0.127(6) Uani 0.646(13) 1 d PRU E 1
O1A O -0.1092(9) 0.7337(6) 0.0324(6) 0.130(12) Uani 0.354(13) 1 d PRU E 2
O3A O -0.2487(9) 0.7443(6) 0.2270(6) 0.089(7) Uani 0.354(13) 1 d PRU E 2
O4A O -0.0575(9) 0.7270(6) 0.2834(6) 0.087(7) Uani 0.354(13) 1 d PRU E 2
C5A C 0.0081(9) 0.6800(6) 0.1350(6) 0.051(7) Uani 0.354(13) 1 d PRU E 2
C6A C -0.1637(9) 0.6820(6) 0.2697(6) 0.061(6) Uani 0.354(13) 1 d PRU E 2

loop_
_atom_site_aniso_label
_atom_site_aniso_U_11
_atom_site_aniso_U_22
_atom_site_aniso_U_33
_atom_site_aniso_U_23
_atom_site_aniso_U_13
_atom_site_aniso_U_12
Ru1 0.0317(4) 0.0278(3) 0.0266(4) -0.0076(3) 0.0015(2) -0.0119(3)
Br1 0.1123(11) 0.1281(13) 0.0374(7) -0.0013(7) 0.0165(7) -0.0769(10)
Br2 0.0783(9) 0.1083(11) 0.0908(10) -0.0769(9) 0.0309(7) -0.0369(8)
N1 0.050(5) 0.037(4) 0.040(4) -0.010(3) 0.002(3) -0.021(4)
N2 0.034(4) 0.040(4) 0.035(4) -0.019(3) 0.007(3) -0.017(3)
N3 0.026(3) 0.029(4) 0.031(4) -0.008(3) 0.004(3) -0.012(3)
N4 0.037(4) 0.037(4) 0.026(4) -0.009(3) 0.002(3) -0.020(3)
N5 0.032(4) 0.034(4) 0.027(4) -0.006(3) 0.007(3) -0.013(3)
N10 0.043(4) 0.027(4) 0.045(5) -0.013(3) 0.000(3) -0.009(3)
C1 0.062(7) 0.038(5) 0.054(6) -0.006(5) -0.008(5) -0.018(5)
C2 0.060(6) 0.056(6) 0.030(5) -0.006(4) 0.001(4) -0.033(5)
C3 0.071(8) 0.076(8) 0.048(6) -0.008(6) 0.010(5) -0.046(7)
C4 0.128(13) 0.059(8) 0.065(9) 0.023(7) -0.016(8) -0.041(9)
C7 0.105(11) 0.051(7) 0.095(11) -0.040(8) 0.027(9) -0.005(7)
C8 0.047(6) 0.053(6) 0.061(7) -0.025(5) 0.015(5) -0.002(5)
C9 0.043(5) 0.046(5) 0.044(5) -0.027(5) 0.002(4) -0.010(4)
C10 0.075(8) 0.039(6) 0.054(7) -0.015(5) 0.001(5) -0.018(5)
C11 0.107(11) 0.047(7) 0.065(8) 0.012(6) -0.007(7) -0.024(7)
C12 0.121(12) 0.027(6) 0.092(10) -0.020(6) -0.005(9) -0.006(6)
C13 0.058(6) 0.050(6) 0.039(5) -0.020(4) 0.005(4) -0.030(5)
C14 0.049(5) 0.053(6) 0.045(6) -0.023(5) 0.011(4) -0.032(5)
C15 0.036(5) 0.047(5) 0.063(7) -0.030(5) 0.005(4) -0.020(4)
C16 0.036(5) 0.040(5) 0.036(5) -0.021(4) -0.005(4) -0.010(4)
C17 0.028(4) 0.032(4) 0.029(4) -0.015(3) 0.003(3) -0.006(3)
C18 0.028(4) 0.034(4) 0.032(4) -0.014(4) 0.000(3) -0.007(4)
C19 0.037(5) 0.044(5) 0.028(4) -0.009(4) 0.005(4) -0.015(4)
C20 0.050(5) 0.050(6) 0.032(5) -0.008(4) 0.002(4) -0.022(5)
C21 0.034(5) 0.044(5) 0.048(6) -0.001(4) 0.004(4) -0.022(4)
C22 0.037(5) 0.032(5) 0.043(5) -0.005(4) -0.004(4) -0.010(4)
C23 0.042(6) 0.084(8) 0.072(8) -0.036(6) -0.001(5) -0.035(6)
C24 0.071(8) 0.101(9) 0.098(8) -0.027(7) 0.006(6) -0.027(7)
C25 0.063(6) 0.072(6) 0.073(6) -0.019(5) -0.015(5) -0.031(5)
C26 0.073(7) 0.070(7) 0.080(7) -0.027(5) -0.016(5) -0.038(5)
C24A 0.079(10) 0.097(11) 0.095(10) -0.027(8) 0.004(8) -0.030(8)
C25A 0.066(9) 0.074(9) 0.074(9) -0.019(7) -0.007(7) -0.030(7)
C26A 0.070(7) 0.073(7) 0.073(7) -0.024(6) -0.010(6) -0.029(6)
C27 0.072(8) 0.076(8) 0.056(7) 0.007(6) -0.004(6) -0.041(7)
C28 0.160(16) 0.050(8) 0.074(9) 0.006(7) -0.022(9) -0.042(9)
C29 0.133(12) 0.089(10) 0.030(6) 0.007(6) -0.019(7) -0.057(9)
C30 0.127(15) 0.27(3) 0.060(10) 0.030(13) 0.036(10) -0.114(18)
C31 0.028(4) 0.053(6) 0.049(6) -0.020(5) 0.003(4) -0.020(4)
C32 0.027(4) 0.044(5) 0.059(6) -0.019(5) 0.010(4) -0.011(4)
C33 0.045(5) 0.054(6) 0.043(6) -0.019(5) 0.016(4) -0.022(5)
C34 0.039(5) 0.055(6) 0.046(5) -0.026(5) 0.008(4) -0.028(5)
C35 0.036(4) 0.037(5) 0.024(4) -0.011(3) 0.006(3) -0.018(4)
C36 0.037(5) 0.035(4) 0.022(4) -0.001(3) 0.001(3) -0.015(4)
C37 0.047(5) 0.042(5) 0.035(5) -0.007(4) -0.001(4) -0.022(4)
C38 0.047(6) 0.048(6) 0.030(5) 0.009(4) -0.014(4) -0.025(5)
C39 0.030(5) 0.049(6) 0.042(5) -0.001(4) -0.008(4) -0.009(4)
C40 0.039(5) 0.053(6) 0.028(5) -0.003(4) 0.001(4) -0.015(4)
C41 0.054(7) 0.080(8) 0.094(9) -0.066(8) 0.013(6) -0.017(6)
C42 0.044(7) 0.166(17) 0.20(2) -0.147(16) 0.013(9) -0.005(9)
C43 0.085(10) 0.163(16) 0.077(10) -0.080(11) 0.024(8) -0.028(10)
C44 0.065(8) 0.063(8) 0.139(13) -0.061(9) -0.017(8) -0.001(7)
C45 0.059(7) 0.063(7) 0.081(9) -0.003(6) -0.041(6) -0.022(6)
C46 0.071(6) 0.083(7) 0.078(7) -0.029(6) -0.012(5) -0.028(5)
C47 0.075(7) 0.087(7) 0.081(7) -0.019(6) -0.018(6) -0.029(6)
C48 0.074(6) 0.091(7) 0.085(7) -0.020(6) -0.002(6) -0.038(6)
C46A 0.073(7) 0.084(7) 0.082(7) -0.025(6) -0.007(6) -0.034(6)
C47A 0.075(7) 0.085(7) 0.079(7) -0.024(6) -0.011(6) -0.028(6)
C48A 0.079(7) 0.090(8) 0.086(8) -0.023(6) -0.007(6) -0.029(6)
P1 0.069(3) 0.049(2) 0.055(3) -0.014(2) 0.002(2) 0.007(2)
F11 0.084(5) 0.059(4) 0.064(4) -0.025(3) -0.003(3) 0.011(3)
F12 0.118(6) 0.055(4) 0.073(5) -0.016(4) 0.007(4) -0.011(4)
F13 0.071(5) 0.082(5) 0.088(5) -0.036(4) 0.000(4) 0.002(4)
P2 0.113(5) 0.118(5) 0.140(6) -0.088(5) -0.070(5) 0.015(4)
F21 0.109(10) 0.101(11) 0.100(13) -0.060(10) -0.018(9) -0.031(8)
F21A 0.113(10) 0.105(11) 0.097(12) -0.056(10) -0.024(9) -0.028(8)
F22 0.222(12) 0.193(12) 0.230(13) -0.142(10) -0.112(10) -0.004(9)
F22A 0.220(12) 0.196(12) 0.228(13) -0.139(10) -0.115(10) -0.003(10)
F23 0.40(2) 0.319(18) 0.282(18) -0.142(15) 0.083(15) -0.174(16)
P3 0.117(3) 0.115(3) 0.107(3) -0.049(2) 0.011(2) -0.012(2)
F31 0.125(5) 0.128(5) 0.124(5) -0.047(4) 0.018(4) -0.021(4)
F32 0.122(6) 0.129(6) 0.096(5) -0.039(5) 0.028(5) -0.015(5)
F33 0.116(6) 0.119(6) 0.109(6) -0.034(5) 0.012(5) -0.016(5)
F34 0.125(6) 0.121(6) 0.122(6) -0.048(5) 0.008(5) -0.019(5)
F35 0.145(6) 0.128(6) 0.118(6) -0.041(5) -0.004(5) -0.014(5)
F36 0.135(5) 0.127(5) 0.127(5) -0.049(4) 0.006(4) -0.020(4)
P3A 0.125(3) 0.119(3) 0.117(3) -0.045(3) 0.014(3) -0.025(3)
F31A 0.127(7) 0.122(7) 0.122(7) -0.044(6) 0.013(6) -0.034(6)
F32A 0.130(5) 0.121(5) 0.120(5) -0.045(4) 0.011(5) -0.021(4)
F33A 0.136(8) 0.132(8) 0.131(8) -0.039(7) 0.016(7) -0.026(7)
F34A 0.122(5) 0.120(5) 0.111(5) -0.041(5) 0.018(5) -0.024(5)
F35A 0.122(5) 0.119(5) 0.116(5) -0.043(5) 0.011(5) -0.023(5)
F36A 0.128(7) 0.124(7) 0.124(7) -0.045(6) 0.017(6) -0.028(6)
O100 0.145(11) 0.133(11) 0.137(11) -0.012(8) -0.017(8) -0.081(9)
C101 0.096(8) 0.087(8) 0.098(8) -0.027(5) 0.000(5) -0.033(5)
C102 0.135(12) 0.131(12) 0.134(12) -0.043(6) 0.003(5) -0.041(6)
C103 0.135(14) 0.129(14) 0.155(15) -0.048(10) 0.002(9) -0.047(10)
C5 0.123(6) 0.112(6) 0.121(6) -0.036(4) 0.003(4) -0.037(4)
C6 0.127(6) 0.114(6) 0.124(6) -0.037(4) 0.005(4) -0.038(4)
O1 0.133(8) 0.124(8) 0.140(8) -0.045(6) -0.017(7) -0.025(6)
O3 0.146(8) 0.110(8) 0.137(8) -0.048(6) 0.013(7) -0.048(6)
O1A 0.118(15) 0.117(15) 0.133(15) -0.002(9) 0.020(9) -0.043(10)
O3A 0.084(9) 0.081(9) 0.087(9) -0.011(7) 0.000(7) -0.019(7)
O4A 0.093(9) 0.076(9) 0.088(9) -0.019(7) 0.004(7) -0.027(7)
C5A 0.062(11) 0.035(10) 0.053(11) -0.024(8) -0.014(8) 0.004(8)
C6A 0.061(7) 0.060(7) 0.064(7) -0.016(4) -0.001(4) -0.025(5)

loop_
_atom_type_symbol
_atom_type_description
_atom_type_scat_dispersion_real
_atom_type_scat_dispersion_imag
_atom_type_scat_source
C C 0.0033 0.0016 'International Tables Vol C Tables 4.2.6.8 and 6.1.1.4'
H H 0.0000 0.0000 'International Tables Vol C Tables 4.2.6.8 and 6.1.1.4'
N N 0.0061 0.0033 'International Tables Vol C Tables 4.2.6.8 and 6.1.1.4'
O O 0.0106 0.0060 'International Tables Vol C Tables 4.2.6.8 and 6.1.1.4'
F F 0.0171 0.0103 'International Tables Vol C Tables 4.2.6.8 and 6.1.1.4'
P P 0.1023 0.0942 'International Tables Vol C Tables 4.2.6.8 and 6.1.1.4'
Br Br -0.2901 2.4595 'International Tables Vol C Tables 4.2.6.8 and 6.1.1.4'
Ru Ru -1.2594 0.8363 'International Tables Vol C Tables 4.2.6.8 and 6.1.1.4'

loop_
_geom_angle_atom_site_label_1
_geom_angle_atom_site_label_2
_geom_angle_atom_site_label_3
_geom_angle
_geom_angle_site_symmetry_1
_geom_angle_site_symmetry_3
N4 Ru1 N3 89.1(3) . .
N4 Ru1 N1 97.8(3) . .
N3 Ru1 N1 172.0(3) . .
N4 Ru1 N5 77.8(3) . .
N3 Ru1 N5 97.2(3) . .
N1 Ru1 N5 88.4(3) . .
N4 Ru1 N2 96.2(3) . .
N3 Ru1 N2 78.5(3) . .
N1 Ru1 N2 96.6(3) . .
N5 Ru1 N2 172.8(3) . .
N4 Ru1 N10 175.4(3) . .
N3 Ru1 N10 94.5(3) . .
N1 Ru1 N10 78.9(3) . .
N5 Ru1 N10 98.7(3) . .
N2 Ru1 N10 87.4(3) . .
C1 N1 C2 118.1(8) . .
C1 N1 Ru1 115.5(6) . .
C2 N1 Ru1 126.4(6) . .
C17 N2 C13 117.9(7) . .
C17 N2 Ru1 116.3(5) . .
C13 N2 Ru1 125.8(6) . .
C22 N3 C18 117.9(7) . .
C22 N3 Ru1 125.9(6) . .
C18 N3 Ru1 116.2(5) . .
C35 N4 C31 116.9(7) . .
C35 N4 Ru1 117.8(6) . .
C31 N4 Ru1 125.3(6) . .
C40 N5 C36 118.1(7) . .
C40 N5 Ru1 125.3(6) . .
C36 N5 Ru1 116.5(5) . .
C10 N10 C9 117.3(8) . .
C10 N10 Ru1 115.5(7) . .
C9 N10 Ru1 127.2(6) . .
N1 C1 C11 124.5(11) . .
N1 C1 C10 114.8(9) . .
C11 C1 C10 120.7(11) . .
N1 C2 C3 120.9(10) . .
N1 C2 H2A 119.5 . .
C3 C2 H2A 119.5 . .
C4 C3 C2 119.7(11) . .
C4 C3 Br1 122.8(10) . .
C2 C3 Br1 117.4(10) . .
C3 C4 C11 120.1(11) . .
C3 C4 H4A 120.0 . .
C11 C4 H4A 120.0 . .
C8 C7 C12 120.5(11) . .
C8 C7 H7A 119.8 . .
C12 C7 H7A 119.8 . .
C7 C8 C9 118.0(10) . .
C7 C8 Br2 122.2(9) . .
C9 C8 Br2 119.6(8) . .
N10 C9 C8 123.7(9) . .
N10 C9 H9A 118.2 . .
C8 C9 H9A 118.2 . .
N10 C10 C12 123.1(11) . .
N10 C10 C1 115.3(9) . .
C12 C10 C1 121.5(10) . .
C1 C11 C4 116.7(12) . .
C1 C11 C5A 137.8(12) . .
C4 C11 C5A 96.4(10) . .
C1 C11 C5 118.9(12) . .
C4 C11 C5 124.4(10) . .
C7 C12 C10 117.2(11) . .
C7 C12 C6A 95.5(10) . .
C10 C12 C6A 146.1(13) . .
C7 C12 C6 128.6(10) . .
C10 C12 C6 114.2(12) . .
N2 C13 C14 122.2(9) . .
N2 C13 H13A 118.9 . .
C14 C13 H13A 118.9 . .
C15 C14 C13 120.6(8) . .
C15 C14 H14A 119.7 . .
C13 C14 H14A 119.7 . .
C14 C15 C16 116.9(8) . .
C14 C15 C23 120.5(9) . .
C16 C15 C23 122.6(9) . .
C17 C16 C15 121.1(9) . .
C17 C16 H16A 119.5 . .
C15 C16 H16A 119.5 . .
N2 C17 C16 121.4(8) . .
N2 C17 C18 114.7(7) . .
C16 C17 C18 123.7(8) . .
N3 C18 C19 121.9(8) . .
N3 C18 C17 114.1(7) . .
C19 C18 C17 123.9(7) . .
C18 C19 C20 120.5(8) . .
C18 C19 H19A 119.8 . .
C20 C19 H19A 119.8 . .
C21 C20 C19 116.9(8) . .
C21 C20 C27 121.2(9) . .
C19 C20 C27 121.9(9) . .
C22 C21 C20 120.9(8) . .
C22 C21 H21A 119.5 . .
C20 C21 H21A 119.5 . .
N3 C22 C21 121.8(8) . .
N3 C22 H22A 119.1 . .
C21 C22 H22A 119.1 . .
C26A C23 C24 140(2) . .
C26A C23 C25 49(2) . .
C24 C23 C25 113.5(13) . .
C26A C23 C15 110(2) . .
C24 C23 C15 110.4(11) . .
C25 C23 C15 112.0(9) . .
C26A C23 C25A 100(3) . .
C24 C23 C25A 70(3) . .
C25 C23 C25A 51(2) . .
C15 C23 C25A 106(2) . .
C26A C23 C24A 115(4) . .
C25 C23 C24A 128(3) . .
C15 C23 C24A 119(3) . .
C25A C23 C24A 105(4) . .
C26A C23 C26 60(2) . .
C24 C23 C26 107.4(13) . .
C25 C23 C26 107.2(11) . .
C15 C23 C26 105.8(10) . .
C25A C23 C26 147(2) . .
C24A C23 C26 68(3) . .
C23 C24 H24A 109.5 . .
C23 C24 H24B 109.5 . .
H24A C24 H24B 109.5 . .
C23 C24 H24C 109.5 . .
H24A C24 H24C 109.5 . .
H24B C24 H24C 109.5 . .
C23 C25 H25A 109.5 . .
C23 C25 H25B 109.5 . .
H25A C25 H25B 109.5 . .
C23 C25 H25C 109.5 . .
H25A C25 H25C 109.5 . .
H25B C25 H25C 109.5 . .
C23 C26 H26A 109.5 . .
C23 C26 H26B 109.5 . .
H26A C26 H26B 109.5 . .
C23 C26 H26C 109.5 . .
H26A C26 H26C 109.5 . .
H26B C26 H26C 109.5 . .
C23 C24A H24D 109.5 . .
C23 C24A H24E 109.5 . .
H24D C24A H24E 109.5 . .
C23 C24A H24F 109.5 . .
H24D C24A H24F 109.5 . .
H24E C24A H24F 109.5 . .
C23 C25A H25D 109.5 . .
C23 C25A H25E 109.5 . .
H25D C25A H25E 109.5 . .
C23 C25A H25F 109.5 . .
H25D C25A H25F 109.5 . .
H25E C25A H25F 109.5 . .
C23 C26A H26D 109.5 . .
C23 C26A H26E 109.5 . .
H26D C26A H26E 109.5 . .
C23 C26A H26F 109.5 . .
H26D C26A H26F 109.5 . .
H26E C26A H26F 109.5 . .
C30 C27 C29 108.3(14) . .
C30 C27 C28 108.2(15) . .
C29 C27 C28 107.0(11) . .
C30 C27 C20 114.7(12) . .
C29 C27 C20 112.4(9) . .
C28 C27 C20 105.9(10) . .
C27 C28 H28A 109.5 . .
C27 C28 H28B 109.5 . .
H28A C28 H28B 109.5 . .
C27 C28 H28C 109.5 . .
H28A C28 H28C 109.5 . .
H28B C28 H28C 109.5 . .
C27 C29 H29A 109.5 . .
C27 C29 H29B 109.5 . .
H29A C29 H29B 109.5 . .
C27 C29 H29C 109.5 . .
H29A C29 H29C 109.5 . .
H29B C29 H29C 109.5 . .
C27 C30 H30A 109.5 . .
C27 C30 H30B 109.5 . .
H30A C30 H30B 109.5 . .
C27 C30 H30C 109.5 . .
H30A C30 H30C 109.5 . .
H30B C30 H30C 109.5 . .
C32 C31 N4 123.8(8) . .
C32 C31 H31A 118.1 . .
N4 C31 H31A 118.1 . .
C31 C32 C33 120.4(9) . .
C31 C32 H32A 119.8 . .
C33 C32 H32A 119.8 . .
C32 C33 C34 116.7(9) . .
C32 C33 C41 122.9(9) . .
C34 C33 C41 120.4(9) . .
C35 C34 C33 120.3(8) . .
C35 C34 H34A 119.8 . .
C33 C34 H34A 119.8 . .
N4 C35 C34 121.8(8) . .
N4 C35 C36 113.5(7) . .
C34 C35 C36 124.6(7) . .
N5 C36 C37 120.8(8) . .
N5 C36 C35 113.9(7) . .
C37 C36 C35 125.3(8) . .
C38 C37 C36 121.0(9) . .
C38 C37 H37A 119.5 . .
C36 C37 H37A 119.5 . .
C37 C38 C39 117.1(8) . .
C37 C38 C45 122.4(10) . .
C39 C38 C45 120.5(9) . .
C40 C39 C38 120.9(9) . .
C40 C39 H39A 119.6 . .
C38 C39 H39A 119.6 . .
N5 C40 C39 122.0(9) . .
N5 C40 H40A 119.0 . .
C39 C40 H40A 119.0 . .
C44 C41 C42 110.0(13) . .
C44 C41 C43 108.1(11) . .
C42 C41 C43 110.0(12) . .
C44 C41 C33 107.9(9) . .
C42 C41 C33 111.9(9) . .
C43 C41 C33 108.8(11) . .
C41 C42 H42A 109.5 . .
C41 C42 H42B 109.5 . .
H42A C42 H42B 109.5 . .
C41 C42 H42C 109.5 . .
H42A C42 H42C 109.5 . .
H42B C42 H42C 109.5 . .
C41 C43 H43A 109.5 . .
C41 C43 H43B 109.5 . .
H43A C43 H43B 109.5 . .
C41 C43 H43C 109.5 . .
H43A C43 H43C 109.5 . .
H43B C43 H43C 109.5 . .
C41 C44 H44A 109.5 . .
C41 C44 H44B 109.5 . .
H44A C44 H44B 109.5 . .
C41 C44 H44C 109.5 . .
H44A C44 H44C 109.5 . .
H44B C44 H44C 109.5 . .
C48A C45 C46 130(2) . .
C46 C45 C47 110.9(14) . .
C48A C45 C38 114(2) . .
C46 C45 C38 114.6(11) . .
C47 C45 C38 107.8(11) . .
C48A C45 C46A 124(3) . .
C46 C45 C46A 48.7(19) . .
C47 C45 C46A 145(2) . .
C38 C45 C46A 107.0(18) . .
C48A C45 C48 67(2) . .
C46 C45 C48 108.0(13) . .
C47 C45 C48 108.0(14) . .
C38 C45 C48 107.4(12) . .
C46A C45 C48 65(2) . .
C48A C45 C47A 101(3) . .
C46 C45 C47A 56.0(18) . .
C47 C45 C47A 62.2(19) . .
C38 C45 C47A 104.6(17) . .
C46A C45 C47A 105(3) . .
C48 C45 C47A 148.0(18) . .
C45 C46 H46A 109.5 . .
C45 C46 H46B 109.5 . .
H46A C46 H46B 109.5 . .
C45 C46 H46C 109.5 . .
H46A C46 H46C 109.5 . .
H46B C46 H46C 109.5 . .
C45 C47 H47A 109.5 . .
C45 C47 H47B 109.5 . .
H47A C47 H47B 109.5 . .
C45 C47 H47C 109.5 . .
H47A C47 H47C 109.5 . .
H47B C47 H47C 109.5 . .
C45 C48 H48A 109.5 . .
C45 C48 H48B 109.5 . .
H48A C48 H48B 109.5 . .
C45 C48 H48C 109.5 . .
H48A C48 H48C 109.5 . .
H48B C48 H48C 109.5 . .
C45 C46A H46D 109.5 . .
C45 C46A H46E 109.5 . .
H46D C46A H46E 109.5 . .
C45 C46A H46F 109.5 . .
H46D C46A H46F 109.5 . .
H46E C46A H46F 109.5 . .
C45 C47A H47D 109.5 . .
C45 C47A H47E 109.5 . .
H47D C47A H47E 109.5 . .
C45 C47A H47F 109.5 . .
H47D C47A H47F 109.5 . .
H47E C47A H47F 109.5 . .
C45 C48A H48D 109.5 . .
C45 C48A H48E 109.5 . .
H48D C48A H48E 109.5 . .
C45 C48A H48F 109.5 . .
H48D C48A H48F 109.5 . .
H48E C48A H48F 109.5 . .
F13 P1 F13 179.997(1) . 2_656
F13 P1 F12 88.7(4) . .
F13 P1 F12 91.3(4) 2_656 .
F13 P1 F12 91.3(4) . 2_656
F13 P1 F12 88.7(4) 2_656 2_656
F12 P1 F12 179.999(1) . 2_656
F13 P1 F11 89.9(4) . .
F13 P1 F11 90.1(4) 2_656 .
F12 P1 F11 90.2(4) . .
F12 P1 F11 89.8(4) 2_656 .
F13 P1 F11 90.1(4) . 2_656
F13 P1 F11 89.9(4) 2_656 2_656
F12 P1 F11 89.8(4) . 2_656
F12 P1 F11 90.2(4) 2_656 2_656
F11 P1 F11 179.997(2) . 2_656
F22A P2 F22A 180(3) 2 .
F22A P2 F22 174(5) 2 .
F22A P2 F22 174(5) . 2
F22 P2 F22 179.995(2) . 2
F22A P2 F21A 88(3) 2 .
F22A P2 F21A 92(3) . .
F22 P2 F21A 86(3) . .
F22 P2 F21A 94(3) 2 .
F22A P2 F21A 92(3) 2 2
F22A P2 F21A 88(3) . 2
F22 P2 F21A 94(3) . 2
F22 P2 F21A 86(3) 2 2
F21A P2 F21A 179.997(2) . 2
F22A P2 F21 83(3) 2 .
F22A P2 F21 97(3) . .
F22 P2 F21 91(2) . .
F22 P2 F21 89(2) 2 .
F21A P2 F21 152.7(11) 2 .
F22A P2 F21 97(3) 2 2
F22A P2 F21 83(3) . 2
F22 P2 F21 89(2) . 2
F22 P2 F21 91(2) 2 2
F21A P2 F21 152.7(11) . 2
F21 P2 F21 179.997(3) . 2
F22A P2 F23 89.9(7) 2 .
F22A P2 F23 90.1(7) . .
F22 P2 F23 90.1(7) . .
F22 P2 F23 89.9(7) 2 .
F21A P2 F23 76.5(18) . .
F21A P2 F23 103.5(18) 2 .
F21 P2 F23 103.3(16) . .
F21 P2 F23 76.7(16) 2 .
F22A P2 F23 90.1(7) 2 2
F22A P2 F23 89.9(7) . 2
F22 P2 F23 89.9(7) . 2
F22 P2 F23 90.1(7) 2 2
F21A P2 F23 103.5(18) . 2
F21A P2 F23 76.5(18) 2 2
F21 P2 F23 76.7(16) . 2
F21 P2 F23 103.3(16) 2 2
F23 P2 F23 180.0(17) . 2
F34 P3 F33 92.5(9) . .
F34 P3 F35 87.7(8) . .
F33 P3 F35 177.8(10) . .
F34 P3 F36 177.6(10) . .
F33 P3 F36 86.3(8) . .
F35 P3 F36 93.4(9) . .
F34 P3 F32 89.2(9) . .
F33 P3 F32 88.0(8) . .
F35 P3 F32 94.2(8) . .
F36 P3 F32 92.8(9) . .
F34 P3 F31 90.7(8) . .
F33 P3 F31 86.6(8) . .
F35 P3 F31 91.1(8) . .
F36 P3 F31 87.2(9) . .
F32 P3 F31 174.7(9) . .
F33A P3A F34A 93.1(17) . .
F33A P3A F32A 86.5(17) . .
F34A P3A F32A 94.7(18) . .
F33A P3A F35A 176(2) . .
F34A P3A F35A 86.0(17) . .
F32A P3A F35A 97.0(17) . .
F33A P3A F36A 87.3(17) . .
F34A P3A F36A 172(2) . .
F32A P3A F36A 92.9(18) . .
F35A P3A F36A 93.1(17) . .
F33A P3A F31A 86.6(17) . .
F34A P3A F31A 88.8(17) . .
F32A P3A F31A 172.4(19) . .
F35A P3A F31A 89.9(17) . .
F36A P3A F31A 83.7(17) . .
C102 C101 C5 103(2) . .
C102 C101 H10A 111.3 . .
C5 C101 H10A 111.3 . .
C102 C101 H10B 111.3 . .
C5 C101 H10B 111.3 . .
H10A C101 H10B 109.2 . .
O100 C102 C101 126(3) . .
O100 C102 C103 116(3) . .
C101 C102 C103 114(3) . .
C102 C103 H10C 109.5 . .
C102 C103 H10D 109.5 . .
H10C C103 H10D 109.5 . .
C102 C103 H10E 109.5 . .
H10C C103 H10E 109.5 . .
H10D C103 H10E 109.5 . .
C6 C5 O1 121.2 . .
C6 C5 C101 104.7(10) . .
O1 C5 C101 97.5(9) . .
C6 C5 C11 114.0(6) . .
O1 C5 C11 111.4(6) . .
C101 C5 C11 105.1(12) . .
C5 C6 C12 127.9(6) . .
C5 C6 O3 118.3 . .
C12 C6 O3 106.7(6) . .
C5 O1 H1 109.5 . .
O3A C6A C12 149.8(7) . .
O3A C6A O4A 104.3 . .
C12 C6A O4A 105.0(7) . .

loop_
_geom_bond_atom_site_label_1
_geom_bond_atom_site_label_2
_geom_bond_distance
_geom_bond_site_symmetry_2
Ru1 N4 2.048(7) .
Ru1 N3 2.049(6) .
Ru1 N1 2.051(7) .
Ru1 N5 2.058(7) .
Ru1 N2 2.060(7) .
Ru1 N10 2.069(7) .
Br1 C3 1.866(12) .
Br2 C8 1.853(11) .
N1 C1 1.353(12) .
N1 C2 1.361(12) .
N2 C17 1.355(11) .
N2 C13 1.363(11) .
N3 C22 1.350(11) .
N3 C18 1.374(10) .
N4 C35 1.349(10) .
N4 C31 1.364(11) .
N5 C40 1.363(11) .
N5 C36 1.365(11) .
N10 C10 1.331(12) .
N10 C9 1.340(12) .
C1 C11 1.376(15) .
C1 C10 1.479(16) .
C2 C3 1.415(14) .
C2 H2A 0.9500 .
C3 C4 1.359(19) .
C4 C11 1.43(2) .
C4 H4A 0.9500 .
C7 C8 1.344(17) .
C7 C12 1.400(19) .
C7 H7A 0.9500 .
C8 C9 1.395(13) .
C9 H9A 0.9500 .
C10 C12 1.401(15) .
C11 C5A 1.597(15) .
C11 C5 1.633(17) .
C12 C6A 1.513(14) .
C12 C6 1.561(15) .
C13 C14 1.386(13) .
C13 H13A 0.9500 .
C14 C15 1.380(14) .
C14 H14A 0.9500 .
C15 C16 1.393(13) .
C15 C23 1.530(13) .
C16 C17 1.389(11) .
C16 H16A 0.9500 .
C17 C18 1.472(11) .
C18 C19 1.375(12) .
C19 C20 1.397(13) .
C19 H19A 0.9500 .
C20 C21 1.388(13) .
C20 C27 1.554(14) .
C21 C22 1.386(12) .
C21 H21A 0.9500 .
C22 H22A 0.9500 .
C23 C26A 1.51(6) .
C23 C24 1.51(2) .
C23 C25 1.527(18) .
C23 C25A 1.53(2) .
C23 C24A 1.57(7) .
C23 C26 1.595(18) .
C24 H24A 0.9800 .
C24 H24B 0.9800 .
C24 H24C 0.9800 .
C25 H25A 0.9800 .
C25 H25B 0.9800 .
C25 H25C 0.9800 .
C26 H26A 0.9800 .
C26 H26B 0.9800 .
C26 H26C 0.9800 .
C24A H24D 0.9800 .
C24A H24E 0.9800 .
C24A H24F 0.9800 .
C25A H25D 0.9800 .
C25A H25E 0.9800 .
C25A H25F 0.9800 .
C26A H26D 0.9800 .
C26A H26E 0.9800 .
C26A H26F 0.9800 .
C27 C30 1.430(19) .
C27 C29 1.479(17) .
C27 C28 1.55(2) .
C28 H28A 0.9800 .
C28 H28B 0.9800 .
C28 H28C 0.9800 .
C29 H29A 0.9800 .
C29 H29B 0.9800 .
C29 H29C 0.9800 .
C30 H30A 0.9800 .
C30 H30B 0.9800 .
C30 H30C 0.9800 .
C31 C32 1.359(13) .
C31 H31A 0.9500 .
C32 C33 1.381(14) .
C32 H32A 0.9500 .
C33 C34 1.403(13) .
C33 C41 1.545(14) .
C34 C35 1.397(12) .
C34 H34A 0.9500 .
C35 C36 1.489(12) .
C36 C37 1.401(12) .
C37 C38 1.384(13) .
C37 H37A 0.9500 .
C38 C39 1.386(14) .
C38 C45 1.533(13) .
C39 C40 1.379(13) .
C39 H39A 0.9500 .
C40 H40A 0.9500 .
C41 C44 1.508(18) .
C41 C42 1.529(17) .
C41 C43 1.543(19) .
C42 H42A 0.9800 .
C42 H42B 0.9800 .
C42 H42C 0.9800 .
C43 H43A 0.9800 .
C43 H43B 0.9800 .
C43 H43C 0.9800 .
C44 H44A 0.9800 .
C44 H44B 0.9800 .
C44 H44C 0.9800 .
C45 C48A 1.45(5) .
C45 C46 1.50(2) .
C45 C47 1.52(2) .
C45 C46A 1.54(5) .
C45 C48 1.59(2) .
C45 C47A 1.66(5) .
C46 H46A 0.9800 .
C46 H46B 0.9800 .
C46 H46C 0.9800 .
C47 H47A 0.9800 .
C47 H47B 0.9800 .
C47 H47C 0.9800 .
C48 H48A 0.9800 .
C48 H48B 0.9800 .
C48 H48C 0.9800 .
C46A H46D 0.9800 .
C46A H46E 0.9800 .
C46A H46F 0.9800 .
C47A H47D 0.9800 .
C47A H47E 0.9800 .
C47A H47F 0.9800 .
C48A H48D 0.9800 .
C48A H48E 0.9800 .
C48A H48F 0.9800 .
P1 F13 1.587(7) .
P1 F13 1.587(7) 2_656
P1 F12 1.594(7) .
P1 F12 1.594(7) 2_656
P1 F11 1.603(6) .
P1 F11 1.603(6) 2_656
P2 F22A 1.52(2) 2
P2 F22A 1.52(2) .
P2 F22 1.551(15) .
P2 F22 1.551(15) 2
P2 F21A 1.602(16) .
P2 F21A 1.602(16) 2
P2 F21 1.619(15) .
P2 F21 1.619(15) 2
P2 F23 1.672(16) .
P2 F23 1.672(16) 2
P3 F34 1.558(16) .
P3 F33 1.574(15) .
P3 F35 1.600(15) .
P3 F36 1.608(17) .
P3 F32 1.619(14) .
P3 F31 1.683(17) .
P3A F33A 1.56(2) .
P3A F34A 1.57(2) .
P3A F32A 1.61(2) .
P3A F35A 1.61(2) .
P3A F36A 1.61(2) .
P3A F31A 1.69(2) .
O100 C102 1.13(4) .
C101 C102 1.55(4) .
C101 C5 1.60(2) .
C101 H10A 0.9900 .
C101 H10B 0.9900 .
C102 C103 1.56(4) .
C103 H10C 0.9800 .
C103 H10D 0.9800 .
C103 H10E 0.9800 .
C5 C6 1.2392 .
C5 O1 1.4043 .
C6 O3 1.6710 .
O1 H1 0.8400 .
O3A C6A 1.2227 .
O4A C6A 1.6581 .

loop_
_geom_torsion_atom_site_label_1
_geom_torsion_atom_site_label_2
_geom_torsion_atom_site_label_3
_geom_torsion_atom_site_label_4
_geom_torsion
N4 Ru1 N1 C1 175.9(7)
N5 Ru1 N1 C1 98.5(7)
N2 Ru1 N1 C1 -86.9(7)
N10 Ru1 N1 C1 -0.8(7)
N4 Ru1 N1 C2 -2.2(8)
N5 Ru1 N1 C2 -79.7(8)
N2 Ru1 N1 C2 95.0(8)
N10 Ru1 N1 C2 -178.9(8)
N4 Ru1 N2 C17 -90.6(6)
N3 Ru1 N2 C17 -2.8(6)
N1 Ru1 N2 C17 170.8(6)
N10 Ru1 N2 C17 92.3(6)
N4 Ru1 N2 C13 86.6(7)
N3 Ru1 N2 C13 174.3(8)
N1 Ru1 N2 C13 -12.0(7)
N10 Ru1 N2 C13 -90.5(7)
N4 Ru1 N3 C22 -79.7(7)
N5 Ru1 N3 C22 -2.1(7)
N2 Ru1 N3 C22 -176.2(7)
N10 Ru1 N3 C22 97.3(7)
N4 Ru1 N3 C18 100.5(6)
N5 Ru1 N3 C18 178.1(6)
N2 Ru1 N3 C18 4.0(5)
N10 Ru1 N3 C18 -82.5(6)
N3 Ru1 N4 C35 102.4(6)
N1 Ru1 N4 C35 -81.8(6)
N5 Ru1 N4 C35 4.8(6)
N2 Ru1 N4 C35 -179.3(6)
N3 Ru1 N4 C31 -76.7(7)
N1 Ru1 N4 C31 99.2(7)
N5 Ru1 N4 C31 -174.2(7)
N2 Ru1 N4 C31 1.7(7)
N4 Ru1 N5 C40 177.3(7)
N3 Ru1 N5 C40 89.8(7)
N1 Ru1 N5 C40 -84.3(7)
N10 Ru1 N5 C40 -5.9(7)
N4 Ru1 N5 C36 -6.1(5)
N3 Ru1 N5 C36 -93.6(6)
N1 Ru1 N5 C36 92.2(6)
N10 Ru1 N5 C36 170.7(6)
N3 Ru1 N10 C10 174.7(7)
N1 Ru1 N10 C10 -0.8(7)
N5 Ru1 N10 C10 -87.4(7)
N2 Ru1 N10 C10 96.4(7)
N3 Ru1 N10 C9 -2.0(8)
N1 Ru1 N10 C9 -177.4(8)
N5 Ru1 N10 C9 96.0(8)
N2 Ru1 N10 C9 -80.2(8)
C2 N1 C1 C11 -0.1(16)
Ru1 N1 C1 C11 -178.4(10)
C2 N1 C1 C10 -179.6(9)
Ru1 N1 C1 C10 2.1(11)
C1 N1 C2 C3 0.2(14)
Ru1 N1 C2 C3 178.3(7)
N1 C2 C3 C4 1.2(17)
N1 C2 C3 Br1 178.2(7)
C2 C3 C4 C11 -3(2)
Br1 C3 C4 C11 -179.6(11)
C12 C7 C8 C9 -6(2)
C12 C7 C8 Br2 178.9(12)
C10 N10 C9 C8 -3.0(14)
Ru1 N10 C9 C8 173.6(8)
C7 C8 C9 N10 6.1(17)
Br2 C8 C9 N10 -179.0(7)
C9 N10 C10 C12 0.3(16)
Ru1 N10 C10 C12 -176.7(10)
C9 N10 C10 C1 179.1(9)
Ru1 N10 C10 C1 2.1(12)
N1 C1 C10 N10 -2.8(14)
C11 C1 C10 N10 177.7(11)
N1 C1 C10 C12 176.0(11)
C11 C1 C10 C12 -3.5(19)
N1 C1 C11 C4 -1(2)
C10 C1 C11 C4 178.2(12)
N1 C1 C11 C5A -139.0(15)
C10 C1 C11 C5A 40(2)
N1 C1 C11 C5 176.6(9)
C10 C1 C11 C5 -3.9(18)
C3 C4 C11 C1 3(2)
C3 C4 C11 C5A 155.7(13)
C3 C4 C11 C5 -175.1(12)
C8 C7 C12 C10 4(2)
C8 C7 C12 C6A 174.5(13)
C8 C7 C12 C6 -175.9(13)
N10 C10 C12 C7 -1(2)
C1 C10 C12 C7 -179.4(13)
N10 C10 C12 C6A -163.9(18)
C1 C10 C12 C6A 17(3)
N10 C10 C12 C6 179.1(10)
C1 C10 C12 C6 0.4(18)
C17 N2 C13 C14 1.5(13)
Ru1 N2 C13 C14 -175.7(7)
N2 C13 C14 C15 -0.3(15)
C13 C14 C15 C16 -1.5(14)
C13 C14 C15 C23 178.1(9)
C14 C15 C16 C17 2.1(13)
C23 C15 C16 C17 -177.4(9)
C13 N2 C17 C16 -0.8(12)
Ru1 N2 C17 C16 176.6(6)
C13 N2 C17 C18 -176.1(7)
Ru1 N2 C17 C18 1.3(9)
C15 C16 C17 N2 -1.0(12)
C15 C16 C17 C18 173.8(8)
C22 N3 C18 C19 -3.1(12)
Ru1 N3 C18 C19 176.7(6)
C22 N3 C18 C17 175.8(7)
Ru1 N3 C18 C17 -4.4(9)
N2 C17 C18 N3 2.0(10)
C16 C17 C18 N3 -173.1(7)
N2 C17 C18 C19 -179.2(8)
C16 C17 C18 C19 5.7(13)
N3 C18 C19 C20 3.6(13)
C17 C18 C19 C20 -175.2(8)
C18 C19 C20 C21 -2.8(14)
C18 C19 C20 C27 174.9(10)
C19 C20 C21 C22 1.8(14)
C27 C20 C21 C22 -175.9(10)
C18 N3 C22 C21 2.1(12)
Ru1 N3 C22 C21 -177.7(7)
C20 C21 C22 N3 -1.5(15)
C14 C15 C23 C26A 128(3)
C16 C15 C23 C26A -53(3)
C14 C15 C23 C24 -51.3(16)
C16 C15 C23 C24 128.2(13)
C14 C15 C23 C25 -178.9(11)
C16 C15 C23 C25 0.6(15)
C14 C15 C23 C25A -125(3)
C16 C15 C23 C25A 54(3)
C14 C15 C23 C24A -8(4)
C16 C15 C23 C24A 171(4)
C14 C15 C23 C26 64.7(13)
C16 C15 C23 C26 -115.8(11)
C21 C20 C27 C30 -42.5(19)
C19 C20 C27 C30 139.9(15)
C21 C20 C27 C29 -166.8(11)
C19 C20 C27 C29 15.6(17)
C21 C20 C27 C28 76.7(13)
C19 C20 C27 C28 -100.9(12)
C35 N4 C31 C32 -0.6(13)
Ru1 N4 C31 C32 178.5(7)
N4 C31 C32 C33 1.7(15)
C31 C32 C33 C34 -1.1(14)
C31 C32 C33 C41 178.6(10)
C32 C33 C34 C35 -0.3(14)
C41 C33 C34 C35 179.9(9)
C31 N4 C35 C34 -1.0(12)
Ru1 N4 C35 C34 179.9(6)
C31 N4 C35 C36 176.2(7)
Ru1 N4 C35 C36 -2.9(9)
C33 C34 C35 N4 1.4(13)
C33 C34 C35 C36 -175.5(8)
C40 N5 C36 C37 1.4(11)
Ru1 N5 C36 C37 -175.4(6)
C40 N5 C36 C35 -176.8(7)
Ru1 N5 C36 C35 6.4(8)
N4 C35 C36 N5 -2.3(10)
C34 C35 C36 N5 174.8(8)
N4 C35 C36 C37 179.6(7)
C34 C35 C36 C37 -3.3(13)
N5 C36 C37 C38 -0.8(12)
C35 C36 C37 C38 177.2(8)
C36 C37 C38 C39 -1.0(13)
C36 C37 C38 C45 178.9(9)
C37 C38 C39 C40 2.2(13)
C45 C38 C39 C40 -177.8(9)
C36 N5 C40 C39 -0.3(12)
Ru1 N5 C40 C39 176.2(6)
C38 C39 C40 N5 -1.6(14)
C32 C33 C41 C44 118.8(11)
C34 C33 C41 C44 -61.5(14)
C32 C33 C41 C42 -2.4(18)
C34 C33 C41 C42 177.4(12)
C32 C33 C41 C43 -124.1(12)
C34 C33 C41 C43 55.6(14)
C37 C38 C45 C48A -163(3)
C39 C38 C45 C48A 17(3)
C37 C38 C45 C46 4.8(17)
C39 C38 C45 C46 -175.3(12)
C37 C38 C45 C47 -119.1(14)
C39 C38 C45 C47 60.8(16)
C37 C38 C45 C46A 57(2)
C39 C38 C45 C46A -124(2)
C37 C38 C45 C48 124.7(12)
C39 C38 C45 C48 -55.3(14)
C37 C38 C45 C47A -54(2)
C39 C38 C45 C47A 126(2)
C5 C101 C102 O100 28(4)
C5 C101 C102 C103 -174.9(19)
C102 C101 C5 C6 44(2)
C102 C101 C5 O1 168.7(18)
C102 C101 C5 C11 -77(2)
C1 C11 C5 C6 15.8(14)
C4 C11 C5 C6 -166.5(12)
C5A C11 C5 C6 -115.9(3)
C1 C11 C5 O1 -125.7(10)
C4 C11 C5 O1 52.1(15)
C5A C11 C5 O1 102.7(3)
C1 C11 C5 C101 129.8(15)
C4 C11 C5 C101 -52.4(18)
C5A C11 C5 C101 -1.8(11)
O1 C5 C6 C12 116.1(9)
C101 C5 C6 C12 -135.5(14)
C11 C5 C6 C12 -21.2(10)
O1 C5 C6 O3 -30.1
C101 C5 C6 O3 78.3(10)
C11 C5 C6 O3 -167.4(7)
C7 C12 C6 C5 -166.1(12)
C10 C12 C6 C5 14.2(16)
C6A C12 C6 C5 -148.9(3)
C7 C12 C6 O3 -16.8(18)
C10 C12 C6 O3 163.5(10)
C6A C12 C6 O3 0.3(4)
C7 C12 C6A O3A -99.7(14)
C10 C12 C6A O3A 65(3)
C6 C12 C6A O3A 93.7(12)
C7 C12 C6A O4A 95.3(10)
C10 C12 C6A O4A -100(2)
C6 C12 C6A O4A -71.4(3)
